data_1534928
loop_
_publ_author_name
'Sirotinkin, V.P.'
'Sirotinkin, S.P.'

_publ_section_title
;
 Systems ANb2O6-ATa2O6, A=Ca,Sr,Ba
;
_journal_name_full 'Zhurnal Neorganicheskoi Khimii'
_journal_page_first 1071
_journal_page_last 1073
_journal_volume 38
_journal_year 1993
_chemical_formula_sum 'O6 Sr Ta2'
_chemical_name_systematic 'Sr Ta2 O6'
_space_group_IT_number 62
_symmetry_space_group_name_Hall '-P 2ac 2n'
_symmetry_space_group_name_H-M 'P n m a'
_cell_angle_alpha 90
_cell_angle_beta 90
_cell_angle_gamma 90
_cell_formula_units_Z 4
_cell_length_a 11.013
_cell_length_b 7.632
_cell_length_c 5.621
_cell_volume 472.452
_citation_journal_id_ASTM ZNOKAQ
_cod_data_source_file Sirotinkin_ZNOKAQ_1993_1356.cif
_cod_data_source_block O6Sr1Ta2
_cod_original_cell_volume 472.4518
_cod_original_formula_sum 'O6 Sr1 Ta2'
_cod_database_code 1534928

loop_
_symmetry_equiv_pos_as_xyz
x,y,z
-x+1/2,-y,z+1/2
x+1/2,-y+1/2,-z+1/2
-x,y+1/2,-z
-x,-y,-z
x-1/2,y,-z-1/2
-x-1/2,y-1/2,z-1/2
x,-y-1/2,z

loop_
_atom_site_label
_atom_site_type_symbol
_atom_site_fract_x
_atom_site_fract_y
_atom_site_fract_z
_atom_site_occupancy
_atom_site_U_iso_or_equiv
Ta1 Ta+5 0.14259 0.00421 0.0362 1 0.0
O3 O-2 0.357 0.25 0.469 1 0.0
Sr1 Sr+2 0.9613 0.25 0.4623 1 0.0
O1 O-2 0.215 0.549 0.359 1 0.0
O2 O-2 0.975 0.533 0.22 1 0.0
O4 O-2 0.371 0.75 0.641 1 0.0
